data_7042475
loop_
_publ_author_name
'Albuerne, Isabel G.'
'Alvarez, M. Angeles'
'Garc\'ia, M Esther'
'Garc\'ia-Viv\'o, Daniel'
'Ruiz, Miguel A.'

_publ_section_title
;
 Chemistry of CS2- and SCNPh-adducts of the pyramidal
 phosphinidene-bridged complex
 [Mo2Cp(\m-\k(1):\k(1),\h(5)-PC5H4)(CO)2(\h(6)-HMes*)(PMe3)].
;
_journal_issue 11
_journal_name_full 'Dalton transactions (Cambridge, England : 2003)'
_journal_page_first 3510
_journal_page_last 3525
_journal_paper_doi 10.1039/c7dt00132k
_journal_volume 46
_journal_year 2017
_chemical_formula_moiety 'C34 H48 Mo2 O2 P2 S2, 0.5(C6 H14)'
_chemical_formula_sum 'C37 H55 Mo2 O2 P2 S2'
_chemical_formula_weight 849.75
_space_group_crystal_system monoclinic
_space_group_IT_number 14
_space_group_name_Hall '-P 2ybc'
_space_group_name_H-M_alt 'P 1 21/c 1'
_symmetry_space_group_name_Hall '-P 2ybc'
_symmetry_space_group_name_H-M 'P 1 21/c 1'
_atom_sites_solution_hydrogens geom
_audit_creation_method SHELXL-2016/6
_audit_update_record
;
2016-11-21 deposited with the CCDC.
2017-02-09 downloaded from the CCDC.
;
_cell_angle_alpha 90
_cell_angle_beta 97.3970(10)
_cell_angle_gamma 90
_cell_formula_units_Z 4
_cell_length_a 17.5929(2)
_cell_length_b 14.32660(10)
_cell_length_c 18.1379(2)
_cell_measurement_reflns_used 8660
_cell_measurement_temperature 123.0(3)
_cell_measurement_theta_max 74.3538
_cell_measurement_theta_min 3.0820
_cell_volume 4533.55(8)
_computing_cell_refinement
;
CrysAlis RED, Oxford Diffraction Ltd.,
Version 1.171.31.7 (release 18-10-2006 CrysAlis171 .NET)
(compiled Oct 18 2006,16:28:17)
;
_computing_data_collection
;
CrysAlis CCD, Oxford Diffraction Ltd.,
Version 1.171.31.7 (release 18-10-2006 CrysAlis171 .NET)
(compiled Oct 18 2006,16:28:17)
;
_computing_data_reduction
;
CrysAlis RED, Oxford Diffraction Ltd.,
Version 1.171.31.7 (release 18-10-2006 CrysAlis171 .NET)
(compiled Oct 18 2006,16:28:17)
;
_computing_molecular_graphics 'Ortep for Windows (Farrugia, 2012)'
_computing_publication_material 'WinGX publication routines (Farrugia, 2012)'
_computing_structure_refinement 'SHELXL-2016/6 (Sheldrick, 2016)'
_computing_structure_solution 'SHELXL-2016/6 (Sheldrick, 2016)'
_diffrn_ambient_temperature 123.0(3)
_diffrn_detector_area_resol_mean 8.2640
_diffrn_measured_fraction_theta_full 0.995
_diffrn_measured_fraction_theta_max 0.960
_diffrn_measurement_device_type 'Xcalibur, Onyx, Nova'
_diffrn_measurement_method CCD
_diffrn_radiation_monochromator mirror
_diffrn_radiation_probe x-ray
_diffrn_radiation_source 'Nova (Cu) X-ray Source'
_diffrn_radiation_type 'Cu K\a'
_diffrn_radiation_wavelength 1.54184
_diffrn_reflns_av_R_equivalents 0.0303
_diffrn_reflns_av_unetI/netI 0.0372
_diffrn_reflns_Laue_measured_fraction_full 0.995
_diffrn_reflns_Laue_measured_fraction_max 0.960
_diffrn_reflns_limit_h_max 21
_diffrn_reflns_limit_h_min -18
_diffrn_reflns_limit_k_max 17
_diffrn_reflns_limit_k_min -16
_diffrn_reflns_limit_l_max 22
_diffrn_reflns_limit_l_min -19
_diffrn_reflns_number 17765
_diffrn_reflns_point_group_measured_fraction_full 0.995
_diffrn_reflns_point_group_measured_fraction_max 0.960
_diffrn_reflns_theta_full 67.684
_diffrn_reflns_theta_max 74.525
_diffrn_reflns_theta_min 3.945
_exptl_absorpt_coefficient_mu 6.253
_exptl_absorpt_correction_T_max 1.00000
_exptl_absorpt_correction_T_min 0.58405
_exptl_absorpt_correction_type multi-scan
_exptl_absorpt_process_details
;
CrysAlisPro, Agilent Technologies,
Version 1.171.35.19 (release 27-10-2011 CrysAlis171 .NET)
(compiled Oct 27 2011,15:02:11)
Empirical absorption correction using spherical harmonics,
 implemented in SCALE3 ABSPACK scaling algorithm.
;
_exptl_crystal_colour red
_exptl_crystal_density_diffrn 1.245
_exptl_crystal_density_method 'not measured'
_exptl_crystal_description plate
_exptl_crystal_F_000 1756
_exptl_crystal_recrystallization_method 'Re-crystallisation from solvent: toluene/petroleum ether'
_exptl_crystal_size_max 0.310
_exptl_crystal_size_mid 0.080
_exptl_crystal_size_min 0.040
_refine_diff_density_max 0.643
_refine_diff_density_min -0.918
_refine_diff_density_rms 0.079
_refine_ls_extinction_method none
_refine_ls_goodness_of_fit_ref 1.057
_refine_ls_hydrogen_treatment constr
_refine_ls_matrix_type full
_refine_ls_number_parameters 396
_refine_ls_number_reflns 8899
_refine_ls_number_restraints 0
_refine_ls_restrained_S_all 1.057
_refine_ls_R_factor_all 0.0458
_refine_ls_R_factor_gt 0.0388
_refine_ls_shift/su_max 0.041
_refine_ls_shift/su_mean 0.002
_refine_ls_structure_factor_coef Fsqd
_refine_ls_weighting_details 'w=1/[\s^2^(Fo^2^)+(0.0650P)^2^+1.3119P] where P=(Fo^2^+2Fc^2^)/3'
_refine_ls_weighting_scheme calc
_refine_ls_wR_factor_gt 0.1053
_refine_ls_wR_factor_ref 0.1111
_reflns_Friedel_coverage 0.000
_reflns_number_gt 7633
_reflns_number_total 8899
_reflns_threshold_expression 'I > 2\s(I)'
_cod_data_source_file c7dt00132k2.cif
_cod_data_source_block compound2a
_cod_database_code 7042475
_shelx_shelxl_version_number 2016/6
_shelx_space_group_comment
;
The symmetry employed for this shelxl refinement is uniquely defined
by the following loop, which should always be used as a source of
symmetry information in preference to the above space-group names.
They are only intended as comments.
;
_shelx_estimated_absorpt_t_min 0.247
_shelx_estimated_absorpt_t_max 0.788

loop_
_space_group_symop_operation_xyz
'x, y, z'
'-x, y+1/2, -z+1/2'
'-x, -y, -z'
'x, -y-1/2, z-1/2'

loop_
_atom_site_label
_atom_site_type_symbol
_atom_site_fract_x
_atom_site_fract_y
_atom_site_fract_z
_atom_site_U_iso_or_equiv
_atom_site_adp_type
_atom_site_occupancy
_atom_site_site_symmetry_order
_atom_site_calc_flag
_atom_site_refinement_flags_posn
_atom_site_refinement_flags_adp
_atom_site_refinement_flags_occupancy
_atom_site_disorder_assembly
_atom_site_disorder_group
Mo1 Mo 0.87650(2) 0.69089(2) 0.24776(2) 0.03474(8) Uani 1 1 d . . . . .
Mo2 Mo 0.70916(2) 1.04000(2) 0.20613(2) 0.03749(9) Uani 1 1 d . . . . .
P1 P 0.81031(5) 0.82259(6) 0.17031(5) 0.04006(18) Uani 1 1 d . . . . .
P2 P 0.90368(5) 0.65938(6) 0.38214(5) 0.03839(18) Uani 1 1 d . . . . .
S1 S 0.83928(5) 1.02923(6) 0.16226(5) 0.04515(19) Uani 1 1 d . . . . .
S2 S 0.95657(5) 0.90005(6) 0.12174(5) 0.04448(19) Uani 1 1 d . . . . .
O1 O 0.95769(14) 0.87153(16) 0.31534(13) 0.0437(5) Uani 1 1 d . . . . .
O2 O 0.71351(16) 0.6773(2) 0.2948(2) 0.0643(8) Uani 1 1 d . . . . .
C1 C 0.92548(19) 0.8066(2) 0.29038(18) 0.0371(6) Uani 1 1 d . . . . .
C2 C 0.7742(2) 0.6865(2) 0.2782(2) 0.0443(7) Uani 1 1 d . . . . .
C3 C 0.87197(19) 0.9185(2) 0.15292(17) 0.0382(6) Uani 1 1 d . . . . .
C4 C 0.85495(19) 0.5652(4) 0.1659(3) 0.0433(14) Uiso 0.55 1 d G . P A 1
H4 H 0.805730 0.542695 0.151181 0.052 Uiso 0.55 1 calc R U P A 1
C5 C 0.9056(3) 0.5344(3) 0.2285(2) 0.0350(11) Uiso 0.55 1 d G . P A 1
H5 H 0.895453 0.488332 0.261926 0.042 Uiso 0.55 1 calc R U P A 1
C6 C 0.9746(2) 0.5865(3) 0.2310(2) 0.0338(11) Uiso 0.55 1 d G . P A 1
H6 H 1.017538 0.580440 0.266348 0.041 Uiso 0.55 1 calc R U P A 1
C7 C 0.9666(3) 0.6494(3) 0.1699(3) 0.0389(12) Uiso 0.55 1 d G . P A 1
H7 H 1.003268 0.691730 0.158336 0.047 Uiso 0.55 1 calc R U P A 1
C8 C 0.8926(3) 0.6362(3) 0.1297(2) 0.0446(14) Uiso 0.55 1 d G . P A 1
H8 H 0.872363 0.668402 0.087160 0.054 Uiso 0.55 1 calc R U P A 1
C3B C 0.8692(3) 0.5420(4) 0.1918(4) 0.0487(19) Uiso 0.45 1 d G . P A 2
H3B H 0.831339 0.500122 0.201665 0.058 Uiso 0.45 1 calc R U P A 2
C4B C 0.9436(4) 0.5500(4) 0.2322(3) 0.0457(17) Uiso 0.45 1 d G . P A 2
H4B H 0.963025 0.514251 0.273168 0.055 Uiso 0.45 1 calc R U P A 2
C5B C 0.9830(2) 0.6221(5) 0.1992(4) 0.0441(17) Uiso 0.45 1 d G . P A 2
H5B H 1.032871 0.641899 0.214654 0.053 Uiso 0.45 1 calc R U P A 2
C6B C 0.9330(4) 0.6587(3) 0.1384(3) 0.0381(14) Uiso 0.45 1 d G . P A 2
H6B H 0.944353 0.706662 0.106987 0.046 Uiso 0.45 1 calc R U P A 2
C7B C 0.8626(3) 0.6092(5) 0.1338(3) 0.0411(16) Uiso 0.45 1 d G . P A 2
H7B H 0.819799 0.619039 0.098960 0.049 Uiso 0.45 1 calc R U P A 2
C9 C 0.7483(2) 0.8862(2) 0.2266(2) 0.0441(7) Uani 1 1 d . . . . .
C10 C 0.7715(2) 0.9388(2) 0.2938(2) 0.0447(7) Uani 1 1 d . . . . .
H10 H 0.821710 0.949314 0.315287 0.054 Uiso 1 1 calc R U . . .
C11 C 0.7056(3) 0.9708(3) 0.3209(2) 0.0544(9) Uani 1 1 d . . . . .
H11 H 0.703910 1.005857 0.363803 0.065 Uiso 1 1 calc R U . . .
C12 C 0.6420(2) 0.9407(3) 0.2717(3) 0.0582(10) Uani 1 1 d . . . . .
H12 H 0.591047 0.954016 0.275966 0.070 Uiso 1 1 calc R U . . .
C13 C 0.6682(2) 0.8865(3) 0.2143(3) 0.0529(9) Uani 1 1 d . . . . .
H13 H 0.637698 0.856675 0.175704 0.064 Uiso 1 1 calc R U . . .
C14 C 0.7265(2) 1.1723(2) 0.13648(19) 0.0432(7) Uani 1 1 d . . . . .
H14 H 0.765932 1.193782 0.111389 0.052 Uiso 1 1 calc R U . . .
C15 C 0.7277(2) 1.1982(2) 0.21267(19) 0.0411(7) Uani 1 1 d . . . . .
C16 C 0.6623(2) 1.1725(2) 0.2464(2) 0.0431(7) Uani 1 1 d . . . . .
H16 H 0.662030 1.183924 0.296865 0.052 Uiso 1 1 calc R U . . .
C17 C 0.5974(2) 1.1301(3) 0.2057(2) 0.0498(8) Uani 1 1 d . . . . .
C18 C 0.6053(2) 1.0933(3) 0.1338(2) 0.0527(9) Uani 1 1 d . . . . .
H18 H 0.567750 1.053493 0.110758 0.063 Uiso 1 1 calc R U . . .
C19 C 0.6692(2) 1.1160(3) 0.0967(2) 0.0502(8) Uani 1 1 d . . . . .
C20 C 0.7881(2) 1.2624(2) 0.2542(2) 0.0461(8) Uani 1 1 d . . . . .
C21 C 0.8172(2) 1.2215(3) 0.3310(2) 0.0565(9) Uani 1 1 d . . . . .
H21A H 0.775551 1.217992 0.360313 0.085 Uiso 1 1 calc R U . . .
H21B H 0.856741 1.260897 0.355517 0.085 Uiso 1 1 calc R U . . .
H21C H 0.837371 1.160095 0.325102 0.085 Uiso 1 1 calc R U . . .
C22 C 0.8571(2) 1.2768(3) 0.2122(2) 0.0530(9) Uani 1 1 d . . . . .
H22A H 0.880416 1.217615 0.204647 0.080 Uiso 1 1 calc R U . . .
H22B H 0.893640 1.316727 0.240648 0.080 Uiso 1 1 calc R U . . .
H22C H 0.840498 1.305223 0.164912 0.080 Uiso 1 1 calc R U . . .
C23 C 0.7502(3) 1.3567(3) 0.2641(3) 0.0605(10) Uani 1 1 d . . . . .
H23A H 0.729696 1.381076 0.216372 0.091 Uiso 1 1 calc R U . . .
H23B H 0.787552 1.399414 0.288122 0.091 Uiso 1 1 calc R U . . .
H23C H 0.709500 1.349025 0.294174 0.091 Uiso 1 1 calc R U . . .
C24 C 0.5193(2) 1.1293(3) 0.2373(3) 0.0652(11) Uani 1 1 d . . . . .
C25 C 0.5277(3) 1.1222(4) 0.3217(3) 0.0790(15) Uani 1 1 d . . . . .
H25A H 0.478537 1.130585 0.338370 0.119 Uiso 1 1 calc R U . . .
H25B H 0.562274 1.169608 0.343104 0.119 Uiso 1 1 calc R U . . .
H25C H 0.547618 1.061794 0.336865 0.119 Uiso 1 1 calc R U . . .
C26 C 0.4638(3) 1.0543(4) 0.2017(3) 0.0801(15) Uani 1 1 d . . . . .
H26A H 0.487232 0.993928 0.209035 0.120 Uiso 1 1 calc R U . . .
H26B H 0.452068 1.066342 0.149374 0.120 Uiso 1 1 calc R U . . .
H26C H 0.417439 1.055760 0.224365 0.120 Uiso 1 1 calc R U . . .
C27 C 0.4857(3) 1.2258(4) 0.2144(5) 0.105(2) Uani 1 1 d . . . . .
H27A H 0.437418 1.233359 0.233166 0.157 Uiso 1 1 calc R U . . .
H27B H 0.478100 1.230569 0.161213 0.157 Uiso 1 1 calc R U . . .
H27C H 0.520476 1.273590 0.234726 0.157 Uiso 1 1 calc R U . . .
C28 C 0.6689(3) 1.0911(4) 0.0143(2) 0.0658(12) Uani 1 1 d . . . . .
C29 C 0.6624(4) 0.9840(4) 0.0040(3) 0.0804(15) Uani 1 1 d . . . . .
H29A H 0.662180 0.968915 -0.047640 0.121 Uiso 1 1 calc R U . . .
H29B H 0.615741 0.962502 0.020380 0.121 Uiso 1 1 calc R U . . .
H29C H 0.705336 0.954297 0.032674 0.121 Uiso 1 1 calc R U . . .
C30 C 0.7412(4) 1.1230(4) -0.0144(2) 0.0771(15) Uani 1 1 d . . . . .
H30A H 0.744574 1.189825 -0.011601 0.116 Uiso 1 1 calc R U . . .
H30B H 0.740349 1.103512 -0.065097 0.116 Uiso 1 1 calc R U . . .
H30C H 0.784811 1.095997 0.015328 0.116 Uiso 1 1 calc R U . . .
C31 C 0.5988(4) 1.1370(5) -0.0298(3) 0.104(2) Uani 1 1 d . . . . .
H31A H 0.604209 1.203668 -0.027263 0.156 Uiso 1 1 calc R U . . .
H31B H 0.553445 1.118865 -0.009122 0.156 Uiso 1 1 calc R U . . .
H31C H 0.594663 1.117341 -0.080767 0.156 Uiso 1 1 calc R U . . .
C32 C 0.8720(2) 0.5467(3) 0.4126(2) 0.0531(9) Uani 1 1 d . . . . .
H32A H 0.881127 0.543282 0.465888 0.080 Uiso 1 1 calc R U . . .
H32B H 0.900021 0.497943 0.391713 0.080 Uiso 1 1 calc R U . . .
H32C H 0.818261 0.539255 0.396364 0.080 Uiso 1 1 calc R U . . .
C33 C 1.0034(2) 0.6650(3) 0.4241(2) 0.0462(8) Uani 1 1 d . . . . .
H33A H 1.024422 0.724693 0.413881 0.069 Uiso 1 1 calc R U . . .
H33B H 1.032082 0.616587 0.403678 0.069 Uiso 1 1 calc R U . . .
H33C H 1.006089 0.656582 0.476899 0.069 Uiso 1 1 calc R U . . .
C34 C 0.8570(2) 0.7392(3) 0.4400(2) 0.0501(8) Uani 1 1 d . . . . .
H34A H 0.802576 0.736939 0.425793 0.075 Uiso 1 1 calc R U . . .
H34B H 0.875086 0.801544 0.433454 0.075 Uiso 1 1 calc R U . . .
H34C H 0.868801 0.721357 0.491168 0.075 Uiso 1 1 calc R U . . .
C81 C 0.1586(6) 0.8966(5) 0.4962(3) 0.117(3) Uani 1 1 d . . . . .
H81A H 0.146804 0.835386 0.512939 0.176 Uiso 1 1 calc R U . . .
H81B H 0.210824 0.911727 0.514440 0.176 Uiso 1 1 calc R U . . .
H81C H 0.151713 0.898066 0.442863 0.176 Uiso 1 1 calc R U . . .
C82 C 0.1061(5) 0.9668(4) 0.5251(3) 0.104(3) Uani 1 1 d . . . . .
H82A H 0.105171 0.955777 0.577734 0.125 Uiso 1 1 calc R U . . .
H82B H 0.126633 1.028860 0.519579 0.125 Uiso 1 1 calc R U . . .
C83 C 0.0264(5) 0.9634(3) 0.4866(3) 0.102(3) Uani 1 1 d . . . . .
H83A H 0.027583 0.971879 0.433689 0.122 Uiso 1 1 calc R U . . .
H83B H 0.005254 0.902016 0.493739 0.122 Uiso 1 1 calc R U . . .

loop_
_atom_site_aniso_label
_atom_site_aniso_U_11
_atom_site_aniso_U_22
_atom_site_aniso_U_33
_atom_site_aniso_U_23
_atom_site_aniso_U_13
_atom_site_aniso_U_12
Mo1 0.03669(14) 0.02841(13) 0.03930(14) -0.00370(9) 0.00559(10) -0.00235(9)
Mo2 0.03505(13) 0.03431(14) 0.04320(15) -0.00456(10) 0.00542(10) 0.00129(9)
P1 0.0407(4) 0.0343(4) 0.0445(4) -0.0059(3) 0.0030(3) -0.0015(3)
P2 0.0424(4) 0.0335(4) 0.0405(4) -0.0005(3) 0.0102(3) -0.0022(3)
S1 0.0415(4) 0.0329(4) 0.0633(5) 0.0027(3) 0.0151(4) 0.0022(3)
S2 0.0484(4) 0.0424(4) 0.0454(4) -0.0026(3) 0.0168(3) 0.0030(3)
O1 0.0508(13) 0.0366(12) 0.0424(12) -0.0051(10) 0.0015(10) -0.0078(10)
O2 0.0412(14) 0.0692(19) 0.085(2) 0.0034(16) 0.0174(14) -0.0062(13)
C1 0.0385(15) 0.0375(16) 0.0359(15) 0.0011(12) 0.0067(12) 0.0025(13)
C2 0.0405(17) 0.0406(17) 0.0515(19) -0.0031(14) 0.0043(15) -0.0060(14)
C3 0.0422(16) 0.0388(16) 0.0336(15) -0.0011(12) 0.0055(12) 0.0000(13)
C9 0.0426(17) 0.0340(16) 0.056(2) -0.0005(14) 0.0078(15) -0.0037(13)
C10 0.0509(18) 0.0395(17) 0.0451(18) 0.0026(14) 0.0114(15) 0.0057(15)
C11 0.063(2) 0.049(2) 0.056(2) 0.0070(17) 0.0233(18) 0.0094(18)
C12 0.0458(19) 0.050(2) 0.083(3) 0.008(2) 0.025(2) -0.0001(17)
C13 0.0443(18) 0.0389(18) 0.076(3) -0.0048(17) 0.0083(18) -0.0068(15)
C14 0.0523(19) 0.0376(16) 0.0401(17) 0.0007(13) 0.0076(14) 0.0106(14)
C15 0.0468(17) 0.0347(16) 0.0427(17) 0.0006(13) 0.0088(14) 0.0070(13)
C16 0.0455(17) 0.0383(16) 0.0466(18) -0.0065(14) 0.0105(14) 0.0043(14)
C17 0.0401(17) 0.0461(19) 0.063(2) -0.0084(17) 0.0059(16) 0.0099(15)
C18 0.0405(17) 0.054(2) 0.060(2) -0.0133(17) -0.0068(16) 0.0073(16)
C19 0.058(2) 0.050(2) 0.0407(18) -0.0036(15) -0.0031(15) 0.0166(17)
C20 0.0531(19) 0.0364(17) 0.0506(19) -0.0019(14) 0.0141(16) 0.0019(15)
C21 0.058(2) 0.060(2) 0.051(2) -0.0015(18) 0.0059(17) -0.0144(19)
C22 0.057(2) 0.0417(18) 0.062(2) -0.0017(17) 0.0163(18) -0.0055(16)
C23 0.073(3) 0.042(2) 0.069(3) -0.0141(18) 0.019(2) -0.0051(19)
C24 0.0428(19) 0.065(3) 0.089(3) -0.017(2) 0.013(2) 0.0096(18)
C25 0.054(2) 0.094(4) 0.097(4) -0.030(3) 0.038(3) -0.014(2)
C26 0.044(2) 0.093(4) 0.103(4) -0.022(3) 0.007(2) -0.002(2)
C27 0.051(3) 0.080(4) 0.188(7) 0.003(4) 0.037(4) 0.023(3)
C28 0.076(3) 0.073(3) 0.045(2) -0.0073(19) -0.005(2) 0.020(2)
C29 0.097(4) 0.082(3) 0.058(3) -0.029(2) -0.004(3) 0.009(3)
C30 0.113(4) 0.077(3) 0.042(2) -0.009(2) 0.013(2) 0.017(3)
C31 0.121(5) 0.129(5) 0.054(3) -0.012(3) -0.021(3) 0.058(4)
C32 0.063(2) 0.0420(19) 0.056(2) 0.0037(16) 0.0155(18) -0.0071(17)
C33 0.0482(18) 0.0483(19) 0.0417(17) 0.0007(15) 0.0051(15) -0.0019(15)
C34 0.056(2) 0.049(2) 0.0483(19) -0.0023(16) 0.0179(16) 0.0029(16)
C81 0.221(10) 0.078(4) 0.051(3) 0.000(3) 0.011(4) -0.006(5)
C82 0.190(8) 0.062(3) 0.054(3) 0.002(2) -0.010(4) -0.037(4)
C83 0.197(8) 0.059(3) 0.045(2) 0.0043(19) -0.002(3) -0.048(4)

loop_
_atom_type_symbol
_atom_type_description
_atom_type_scat_dispersion_real
_atom_type_scat_dispersion_imag
_atom_type_scat_source
C C 0.0181 0.0091 'International Tables Vol C Tables 4.2.6.8 and 6.1.1.4'
H H 0.0000 0.0000 'International Tables Vol C Tables 4.2.6.8 and 6.1.1.4'
Mo Mo -0.0483 2.7339 'International Tables Vol C Tables 4.2.6.8 and 6.1.1.4'
O O 0.0492 0.0322 'International Tables Vol C Tables 4.2.6.8 and 6.1.1.4'
P P 0.2955 0.4335 'International Tables Vol C Tables 4.2.6.8 and 6.1.1.4'
S S 0.3331 0.5567 'International Tables Vol C Tables 4.2.6.8 and 6.1.1.4'

loop_
_geom_angle_atom_site_label_1
_geom_angle_atom_site_label_2
_geom_angle_atom_site_label_3
_geom_angle
_geom_angle_site_symmetry_1
C2 Mo1 C1 106.71(14) .
C2 Mo1 C8 118.35(18) .
C1 Mo1 C8 122.83(17) .
C2 Mo1 C4 94.31(14) .
C1 Mo1 C4 157.19(14) .
C8 Mo1 C4 35.44(6) .
C2 Mo1 C7 152.53(15) .
C1 Mo1 C7 98.90(13) .
C8 Mo1 C7 35.47(6) .
C4 Mo1 C7 59.01(7) .
C2 Mo1 C5 103.89(15) .
C1 Mo1 C5 140.30(16) .
C8 Mo1 C5 58.98(7) .
C4 Mo1 C5 35.40(6) .
C7 Mo1 C5 58.99(7) .
C2 Mo1 C6 137.86(17) .
C1 Mo1 C6 107.20(14) .
C8 Mo1 C6 59.01(7) .
C4 Mo1 C6 58.97(7) .
C7 Mo1 C6 35.45(6) .
C5 Mo1 C6 35.41(5) .
C2 Mo1 C3B 95.24(16) .
C1 Mo1 C3B 157.31(16) .
C2 Mo1 C7B 103.70(18) .
C1 Mo1 C7B 138.4(2) .
C3B Mo1 C7B 35.03(8) .
C2 Mo1 C4B 119.8(2) .
C1 Mo1 C4B 124.1(2) .
C3B Mo1 C4B 34.93(8) .
C7B Mo1 C4B 58.08(9) .
C2 Mo1 C6B 136.9(2) .
C1 Mo1 C6B 106.31(16) .
C3B Mo1 C6B 58.06(9) .
C7B Mo1 C6B 34.89(7) .
C4B Mo1 C6B 57.86(9) .
C2 Mo1 C5B 152.78(17) .
C1 Mo1 C5B 99.62(15) .
C3B Mo1 C5B 57.95(9) .
C7B Mo1 C5B 57.93(9) .
C4B Mo1 C5B 34.73(7) .
C6B Mo1 C5B 34.71(7) .
C16 Mo2 C18 66.05(14) .
C16 Mo2 C12 97.00(14) .
C18 Mo2 C12 94.59(16) .
C16 Mo2 C15 36.61(12) .
C18 Mo2 C15 78.09(14) .
C12 Mo2 C15 132.12(14) .
C16 Mo2 C19 78.12(13) .
C18 Mo2 C19 36.44(15) .
C12 Mo2 C19 128.74(16) .
C15 Mo2 C19 66.48(13) .
C16 Mo2 C11 90.90(14) .
C18 Mo2 C11 123.91(16) .
C12 Mo2 C11 35.63(16) .
C15 Mo2 C11 113.42(14) .
C19 Mo2 C11 160.21(15) .
C16 Mo2 C14 64.11(12) .
C18 Mo2 C14 63.73(15) .
C12 Mo2 C14 155.17(14) .
C15 Mo2 C14 36.10(12) .
C19 Mo2 C14 35.71(14) .
C11 Mo2 C14 149.42(14) .
C16 Mo2 C9 150.34(13) .
C18 Mo2 C9 128.23(14) .
C12 Mo2 C9 59.17(13) .
C15 Mo2 C9 153.16(13) .
C19 Mo2 C9 129.81(13) .
C11 Mo2 C9 59.45(13) .
C14 Mo2 C9 143.58(12) .
C16 Mo2 C13 130.80(14) .
C18 Mo2 C13 97.11(15) .
C12 Mo2 C13 35.95(15) .
C15 Mo2 C13 167.40(13) .
C19 Mo2 C13 116.19(15) .
C11 Mo2 C13 59.50(16) .
C14 Mo2 C13 150.61(14) .
C9 Mo2 C13 35.00(13) .
C16 Mo2 C10 118.00(13) .
C18 Mo2 C10 153.08(15) .
C12 Mo2 C10 58.89(14) .
C15 Mo2 C10 122.07(13) .
C19 Mo2 C10 162.74(13) .
C11 Mo2 C10 35.02(13) .
C14 Mo2 C10 143.14(13) .
C9 Mo2 C10 36.27(13) .
C13 Mo2 C10 59.21(14) .
C16 Mo2 C17 35.83(13) .
C18 Mo2 C17 36.20(14) .
C12 Mo2 C17 81.68(15) .
C15 Mo2 C17 64.57(13) .
C19 Mo2 C17 64.72(14) .
C11 Mo2 C17 96.81(14) .
C14 Mo2 C17 73.63(14) .
C9 Mo2 C17 138.72(13) .
C13 Mo2 C17 104.71(14) .
C10 Mo2 C17 131.81(14) .
C16 Mo2 S1 122.99(10) .
C18 Mo2 S1 122.71(12) .
C12 Mo2 S1 132.72(11) .
C15 Mo2 S1 87.00(9) .
C19 Mo2 S1 86.91(11) .
C11 Mo2 S1 112.86(11) .
C14 Mo2 S1 71.94(9) .
C9 Mo2 S1 74.35(9) .
C13 Mo2 S1 105.27(10) .
C10 Mo2 S1 79.04(9) .
C17 Mo2 S1 145.57(11) .
C3 P1 C9 97.64(15) .
C3 P1 Mo1 114.77(11) .
C9 P1 Mo1 108.95(12) .
C34 P2 C32 101.83(19) .
C34 P2 C33 102.31(18) .
C32 P2 C33 103.18(19) .
C34 P2 Mo1 114.26(13) .
C32 P2 Mo1 115.83(14) .
C33 P2 Mo1 117.33(12) .
C3 S1 Mo2 114.84(12) .
O1 C1 Mo1 176.3(3) .
O2 C2 Mo1 175.1(3) .
S2 C3 S1 120.4(2) .
S2 C3 P1 121.17(19) .
S1 C3 P1 118.28(19) .
C8 C4 C5 108.0 .
C8 C4 Mo1 72.16(16) .
C5 C4 Mo1 72.35(16) .
C8 C4 H4 126.0 .
C5 C4 H4 126.0 .
Mo1 C4 H4 121.2 .
C6 C5 C4 108.0 .
C6 C5 Mo1 72.21(17) .
C4 C5 Mo1 72.24(17) .
C6 C5 H5 126.0 .
C4 C5 H5 126.0 .
Mo1 C5 H5 121.3 .
C7 C6 C5 108.0 .
C7 C6 Mo1 72.17(16) .
C5 C6 Mo1 72.38(17) .
C7 C6 H6 126.0 .
C5 C6 H6 126.0 .
Mo1 C6 H6 121.2 .
C8 C7 C6 108.0 .
C8 C7 Mo1 72.28(17) .
C6 C7 Mo1 72.38(16) .
C8 C7 H7 126.0 .
C6 C7 H7 126.0 .
Mo1 C7 H7 121.1 .
C7 C8 C4 108.0 .
C7 C8 Mo1 72.25(17) .
C4 C8 Mo1 72.40(16) .
C7 C8 H8 126.0 .
C4 C8 H8 126.0 .
Mo1 C8 H8 121.1 .
C7B C3B C4B 108.0 .
C7B C3B Mo1 72.6(2) .
C4B C3B Mo1 73.1(2) .
C7B C3B H3B 126.0 .
C4B C3B H3B 126.0 .
Mo1 C3B H3B 120.1 .
C3B C4B C5B 108.0 .
C3B C4B Mo1 72.0(2) .
C5B C4B Mo1 73.1(2) .
C3B C4B H4B 126.0 .
C5B C4B H4B 126.0 .
Mo1 C4B H4B 120.7 .
C6B C5B C4B 108.0 .
C6B C5B Mo1 72.3(2) .
C4B C5B Mo1 72.2(2) .
C6B C5B H5B 126.0 .
C4B C5B H5B 126.0 .
Mo1 C5B H5B 121.2 .
C5B C6B C7B 108.0 .
C5B C6B Mo1 73.0(2) .
C7B C6B Mo1 71.9(2) .
C5B C6B H6B 126.0 .
C7B C6B H6B 126.0 .
Mo1 C6B H6B 120.9 .
C3B C7B C6B 108.0 .
C3B C7B Mo1 72.4(2) .
C6B C7B Mo1 73.2(2) .
C3B C7B H7B 126.0 .
C6B C7B H7B 126.0 .
Mo1 C7B H7B 120.2 .
C13 C9 C10 107.6(3) .
C13 C9 P1 124.9(3) .
C10 C9 P1 127.3(3) .
C13 C9 Mo2 72.6(2) .
C10 C9 Mo2 71.79(19) .
P1 C9 Mo2 124.65(18) .
C11 C10 C9 108.1(4) .
C11 C10 Mo2 72.2(2) .
C9 C10 Mo2 71.9(2) .
C11 C10 H10 126.0 .
C9 C10 H10 126.0 .
Mo2 C10 H10 121.6 .
C12 C11 C10 107.8(4) .
C12 C11 Mo2 70.9(2) .
C10 C11 Mo2 72.8(2) .
C12 C11 H11 126.1 .
C10 C11 H11 126.1 .
Mo2 C11 H11 121.9 .
C11 C12 C13 109.0(3) .
C11 C12 Mo2 73.5(2) .
C13 C12 Mo2 73.8(2) .
C11 C12 H12 125.5 .
C13 C12 H12 125.5 .
Mo2 C12 H12 119.0 .
C9 C13 C12 107.4(4) .
C9 C13 Mo2 72.5(2) .
C12 C13 Mo2 70.3(2) .
C9 C13 H13 126.3 .
C12 C13 H13 126.3 .
Mo2 C13 H13 122.7 .
C19 C14 C15 124.2(4) .
C19 C14 Mo2 71.1(2) .
C15 C14 Mo2 70.85(19) .
C19 C14 H14 117.9 .
C15 C14 H14 117.9 .
Mo2 C14 H14 134.1 .
C14 C15 C16 115.9(3) .
C14 C15 C20 123.8(3) .
C16 C15 C20 119.6(3) .
C14 C15 Mo2 73.1(2) .
C16 C15 Mo2 69.39(19) .
C20 C15 Mo2 135.0(2) .
C17 C16 C15 122.0(3) .
C17 C16 Mo2 76.7(2) .
C15 C16 Mo2 74.00(19) .
C17 C16 H16 119.0 .
C15 C16 H16 119.0 .
Mo2 C16 H16 121.4 .
C16 C17 C18 117.9(3) .
C16 C17 C24 120.1(3) .
C18 C17 C24 121.8(4) .
C16 C17 Mo2 67.43(19) .
C18 C17 Mo2 67.7(2) .
C24 C17 Mo2 140.6(3) .
C19 C18 C17 121.5(3) .
C19 C18 Mo2 73.8(2) .
C17 C18 Mo2 76.1(2) .
C19 C18 H18 119.2 .
C17 C18 H18 119.2 .
Mo2 C18 H18 122.2 .
C18 C19 C14 116.5(3) .
C18 C19 C28 120.3(4) .
C14 C19 C28 122.7(4) .
C18 C19 Mo2 69.8(2) .
C14 C19 Mo2 73.2(2) .
C28 C19 Mo2 134.0(3) .
C15 C20 C23 107.8(3) .
C15 C20 C22 112.5(3) .
C23 C20 C22 109.0(3) .
C15 C20 C21 110.3(3) .
C23 C20 C21 109.2(3) .
C22 C20 C21 108.1(3) .
C20 C21 H21A 109.5 .
C20 C21 H21B 109.5 .
H21A C21 H21B 109.5 .
C20 C21 H21C 109.5 .
H21A C21 H21C 109.5 .
H21B C21 H21C 109.5 .
C20 C22 H22A 109.5 .
C20 C22 H22B 109.5 .
H22A C22 H22B 109.5 .
C20 C22 H22C 109.5 .
H22A C22 H22C 109.5 .
H22B C22 H22C 109.5 .
C20 C23 H23A 109.5 .
C20 C23 H23B 109.5 .
H23A C23 H23B 109.5 .
C20 C23 H23C 109.5 .
H23A C23 H23C 109.5 .
H23B C23 H23C 109.5 .
C25 C24 C26 110.5(5) .
C25 C24 C27 108.4(5) .
C26 C24 C27 108.3(4) .
C25 C24 C17 113.2(4) .
C26 C24 C17 113.2(4) .
C27 C24 C17 102.8(4) .
C24 C25 H25A 109.5 .
C24 C25 H25B 109.5 .
H25A C25 H25B 109.5 .
C24 C25 H25C 109.5 .
H25A C25 H25C 109.5 .
H25B C25 H25C 109.5 .
C24 C26 H26A 109.5 .
C24 C26 H26B 109.5 .
H26A C26 H26B 109.5 .
C24 C26 H26C 109.5 .
H26A C26 H26C 109.5 .
H26B C26 H26C 109.5 .
C24 C27 H27A 109.5 .
C24 C27 H27B 109.5 .
H27A C27 H27B 109.5 .
C24 C27 H27C 109.5 .
H27A C27 H27C 109.5 .
H27B C27 H27C 109.5 .
C30 C28 C31 110.4(5) .
C30 C28 C29 108.1(4) .
C31 C28 C29 108.7(5) .
C30 C28 C19 111.7(4) .
C31 C28 C19 108.1(4) .
C29 C28 C19 109.8(4) .
C28 C29 H29A 109.5 .
C28 C29 H29B 109.5 .
H29A C29 H29B 109.5 .
C28 C29 H29C 109.5 .
H29A C29 H29C 109.5 .
H29B C29 H29C 109.5 .
C28 C30 H30A 109.5 .
C28 C30 H30B 109.5 .
H30A C30 H30B 109.5 .
C28 C30 H30C 109.5 .
H30A C30 H30C 109.5 .
H30B C30 H30C 109.5 .
C28 C31 H31A 109.5 .
C28 C31 H31B 109.5 .
H31A C31 H31B 109.5 .
C28 C31 H31C 109.5 .
H31A C31 H31C 109.5 .
H31B C31 H31C 109.5 .
P2 C32 H32A 109.5 .
P2 C32 H32B 109.5 .
H32A C32 H32B 109.5 .
P2 C32 H32C 109.5 .
H32A C32 H32C 109.5 .
H32B C32 H32C 109.5 .
P2 C33 H33A 109.5 .
P2 C33 H33B 109.5 .
H33A C33 H33B 109.5 .
P2 C33 H33C 109.5 .
H33A C33 H33C 109.5 .
H33B C33 H33C 109.5 .
P2 C34 H34A 109.5 .
P2 C34 H34B 109.5 .
H34A C34 H34B 109.5 .
P2 C34 H34C 109.5 .
H34A C34 H34C 109.5 .
H34B C34 H34C 109.5 .
C82 C81 H81A 109.5 .
C82 C81 H81B 109.5 .
H81A C81 H81B 109.5 .
C82 C81 H81C 109.5 .
H81A C81 H81C 109.5 .
H81B C81 H81C 109.5 .
C83 C82 C81 113.6(5) .
C83 C82 H82A 108.9 .
C81 C82 H82A 108.9 .
C83 C82 H82B 108.9 .
C81 C82 H82B 108.9 .
H82A C82 H82B 107.7 .
C83 C83 C82 113.9(6) 3_576
C83 C83 H83A 108.8 3_576
C82 C83 H83A 108.8 .
C83 C83 H83B 108.8 3_576
C82 C83 H83B 108.8 .
H83A C83 H83B 107.7 .

loop_
_geom_bond_atom_site_label_1
_geom_bond_atom_site_label_2
_geom_bond_distance
_geom_bond_site_symmetry_2
Mo1 C2 1.950(4) .
Mo1 C1 1.979(3) .
Mo1 C8 2.331(4) .
Mo1 C4 2.334(5) .
Mo1 C7 2.331(4) .
Mo1 C5 2.336(4) .
Mo1 C6 2.334(4) .
Mo1 C3B 2.358(6) .
Mo1 C7B 2.360(6) .
Mo1 C4B 2.373(6) .
Mo1 C6B 2.376(5) .
Mo1 C5B 2.384(6) .
Mo2 C16 2.230(3) .
Mo2 C18 2.241(4) .
Mo2 C12 2.279(4) .
Mo2 C15 2.290(3) .
Mo2 C19 2.293(4) .
Mo2 C11 2.314(4) .
Mo2 C14 2.319(4) .
Mo2 C9 2.324(3) .
Mo2 C13 2.325(4) .
Mo2 C10 2.322(4) .
Mo2 C17 2.351(3) .
Mo2 S1 2.5231(9) .
P1 C3 1.804(3) .
P1 C9 1.831(4) .
P2 C34 1.817(4) .
P2 C32 1.817(4) .
P2 C33 1.821(4) .
S1 C3 1.703(3) .
S2 C3 1.680(3) .
O1 C1 1.151(4) .
O2 C2 1.154(5) .
C4 C8 1.4200 .
C4 C5 1.4200 .
C4 H4 0.9300 .
C5 C6 1.4200 .
C5 H5 0.9300 .
C6 C7 1.4200 .
C6 H6 0.9300 .
C7 C8 1.4200 .
C7 H7 0.9300 .
C8 H8 0.9300 .
C3B C7B 1.4200 .
C3B C4B 1.4200 .
C3B H3B 0.9300 .
C4B C5B 1.4200 .
C4B H4B 0.9300 .
C5B C6B 1.4200 .
C5B H5B 0.9300 .
C6B C7B 1.4200 .
C6B H6B 0.9300 .
C7B H7B 0.9300 .
C9 C13 1.398(5) .
C9 C10 1.446(5) .
C10 C11 1.395(5) .
C10 H10 0.9300 .
C11 C12 1.405(6) .
C11 H11 0.9300 .
C12 C13 1.422(6) .
C12 H12 0.9300 .
C13 H13 0.9300 .
C14 C19 1.414(5) .
C14 C15 1.428(5) .
C14 H14 0.9300 .
C15 C16 1.421(5) .
C15 C20 1.528(5) .
C16 C17 1.414(5) .
C16 H16 0.9300 .
C17 C18 1.430(6) .
C17 C24 1.556(5) .
C18 C19 1.418(6) .
C18 H18 0.9300 .
C19 C28 1.536(6) .
C20 C23 1.528(5) .
C20 C22 1.528(5) .
C20 C21 1.537(6) .
C21 H21A 0.9600 .
C21 H21B 0.9600 .
C21 H21C 0.9600 .
C22 H22A 0.9600 .
C22 H22B 0.9600 .
C22 H22C 0.9600 .
C23 H23A 0.9600 .
C23 H23B 0.9600 .
C23 H23C 0.9600 .
C24 C25 1.523(8) .
C24 C26 1.537(7) .
C24 C27 1.539(7) .
C25 H25A 0.9600 .
C25 H25B 0.9600 .
C25 H25C 0.9600 .
C26 H26A 0.9600 .
C26 H26B 0.9600 .
C26 H26C 0.9600 .
C27 H27A 0.9600 .
C27 H27B 0.9600 .
C27 H27C 0.9600 .
C28 C30 1.506(8) .
C28 C31 1.530(7) .
C28 C29 1.548(7) .
C29 H29A 0.9600 .
C29 H29B 0.9600 .
C29 H29C 0.9600 .
C30 H30A 0.9600 .
C30 H30B 0.9600 .
C30 H30C 0.9600 .
C31 H31A 0.9600 .
C31 H31B 0.9600 .
C31 H31C 0.9600 .
C32 H32A 0.9600 .
C32 H32B 0.9600 .
C32 H32C 0.9600 .
C33 H33A 0.9600 .
C33 H33B 0.9600 .
C33 H33C 0.9600 .
C34 H34A 0.9600 .
C34 H34B 0.9600 .
C34 H34C 0.9600 .
C81 C82 1.504(10) .
C81 H81A 0.9600 .
C81 H81B 0.9600 .
C81 H81C 0.9600 .
C82 C83 1.485(11) .
C82 H82A 0.9700 .
C82 H82B 0.9700 .
C83 C83 1.522(14) 3_576
C83 H83A 0.9700 .
C83 H83B 0.9700 .
